data_4081302
loop_
_publ_author_name
'Ireland, Benjamin J.'
'McDonald, Robert'
'Fogg, Deryn E.'

_publ_section_title
;
 Exploring the Variable Hapticity of the Arylamide Ligand: Access to
 \s-Amidophenyl and \p-Cyclohexadienylimine Structures
;
_journal_issue 17
_journal_name_full Organometallics
_journal_page_first 4723
_journal_paper_doi 10.1021/om4005252
_journal_volume 32
_journal_year 2013
_chemical_formula_moiety 'C48 H41 N P2 Ru'
_chemical_formula_sum 'C48 H41 N P2 Ru'
_chemical_formula_weight 794.83
_chemical_name_systematic
; 
 ? 
;
_space_group_IT_number 14
_symmetry_cell_setting monoclinic
_symmetry_space_group_name_Hall '-P 2yn'
_symmetry_space_group_name_H-M 'P 1 21/n 1'
_atom_sites_solution_hydrogens geom
_atom_sites_solution_primary direct
_atom_sites_solution_secondary difmap
_audit_creation_method SHELXL-97
_cell_angle_alpha 90.00
_cell_angle_beta 95.0347(11)
_cell_angle_gamma 90.00
_cell_formula_units_Z 4
_cell_length_a 12.6185(11)
_cell_length_b 9.9614(9)
_cell_length_c 30.309(3)
_cell_measurement_reflns_used 8433
_cell_measurement_temperature 173(2)
_cell_measurement_theta_max 24.09
_cell_measurement_theta_min 2.45
_cell_volume 3795.1(6)
_computing_cell_refinement 'Bruker SAINT'
_computing_data_collection 'Bruker APEX2'
_computing_data_reduction 'Bruker SAINT'
_computing_molecular_graphics 'Bruker SHELXTL'
_computing_publication_material 'Bruker SHELXTL'
_computing_structure_refinement 'SHELXL-97 (Sheldrick, 2008)'
_computing_structure_solution 'DIRDIF-2008 (Beurskens et al., 2008)'
_diffrn_ambient_temperature 173(2)
_diffrn_measured_fraction_theta_full 0.997
_diffrn_measured_fraction_theta_max 0.997
_diffrn_measurement_device_type 'Bruker APEX-II CCD'
_diffrn_measurement_method '\w scans'
_diffrn_radiation_monochromator graphite
_diffrn_radiation_source 'fine-focus sealed tube'
_diffrn_radiation_type MoK\a
_diffrn_radiation_wavelength 0.71073
_diffrn_reflns_av_R_equivalents 0.0557
_diffrn_reflns_av_sigmaI/netI 0.0436
_diffrn_reflns_limit_h_max 15
_diffrn_reflns_limit_h_min -15
_diffrn_reflns_limit_k_max 12
_diffrn_reflns_limit_k_min -12
_diffrn_reflns_limit_l_max 37
_diffrn_reflns_limit_l_min -37
_diffrn_reflns_number 29797
_diffrn_reflns_theta_full 26.46
_diffrn_reflns_theta_max 26.46
_diffrn_reflns_theta_min 1.35
_exptl_absorpt_coefficient_mu 0.533
_exptl_absorpt_correction_T_max 0.9708
_exptl_absorpt_correction_T_min 0.8712
_exptl_absorpt_correction_type integration
_exptl_absorpt_process_details 'SADABS (Sheldrick, 2008)'
_exptl_crystal_colour yellow
_exptl_crystal_density_diffrn 1.391
_exptl_crystal_density_method 'not measured'
_exptl_crystal_description prism
_exptl_crystal_F_000 1640
_exptl_crystal_size_max 0.27
_exptl_crystal_size_mid 0.13
_exptl_crystal_size_min 0.06
_refine_diff_density_max 3.011
_refine_diff_density_min -0.898
_refine_diff_density_rms 0.125
_refine_ls_extinction_method none
_refine_ls_goodness_of_fit_ref 1.070
_refine_ls_hydrogen_treatment mixed
_refine_ls_matrix_type full
_refine_ls_number_parameters 473
_refine_ls_number_reflns 7815
_refine_ls_number_restraints 0
_refine_ls_restrained_S_all 1.070
_refine_ls_R_factor_all 0.0792
_refine_ls_R_factor_gt 0.0605
_refine_ls_shift/su_max 0.001
_refine_ls_shift/su_mean 0.000
_refine_ls_structure_factor_coef Fsqd
_refine_ls_weighting_details 'calc w=1/[\s^2^(Fo^2^)+(0.0889P)^2^+10.3480P] where P=(Fo^2^+2Fc^2^)/3'
_refine_ls_weighting_scheme calc
_refine_ls_wR_factor_gt 0.1540
_refine_ls_wR_factor_ref 0.1672
_reflns_number_gt 6189
_reflns_number_total 7815
_reflns_threshold_expression I>2\s(I)
_cod_data_source_file om4005252_si_002.cif
_cod_data_source_block 2a
_cod_depositor_comments
;
The following automatic conversions were performed:

'_symmetry_cell_setting' value 'Monoclinic' changed to 'monoclinic'
according to /home/saulius/struct/CIF-dictionaries/cif_core.dic
dictionary named 'cif_core.dic' version 2.4.2 from 2011-04-26.

Automatic conversion script
Id: cif_fix_values 1891 2012-01-12 08:04:46Z andrius 
;
_cod_original_cell_volume 3795.0(6)
_cod_original_sg_symbol_H-M 'P 21/n'
_cod_database_code 4081302

loop_
_symmetry_equiv_pos_as_xyz
'x, y, z'
'-x+1/2, y+1/2, -z+1/2'
'-x, -y, -z'
'x-1/2, -y-1/2, z-1/2'

loop_
_atom_site_label
_atom_site_type_symbol
_atom_site_fract_x
_atom_site_fract_y
_atom_site_fract_z
_atom_site_U_iso_or_equiv
_atom_site_adp_type
_atom_site_occupancy
_atom_site_symmetry_multiplicity
_atom_site_calc_flag
_atom_site_refinement_flags
Ru Ru 0.03650(3) 0.23490(3) 0.390204(11) 0.01941(13) Uani 1 1 d .
H1 H 0.091(4) 0.326(5) 0.3597(16) 0.029(13) Uiso 1 1 d .
P1 P 0.18782(9) 0.11164(11) 0.37915(4) 0.0222(3) Uani 1 1 d .
P2 P -0.07051(9) 0.15536(11) 0.33042(4) 0.0226(3) Uani 1 1 d .
N N 0.1215(3) 0.1534(4) 0.51123(13) 0.0281(9) Uani 1 1 d .
C11 C 0.0683(4) 0.2171(5) 0.47843(15) 0.0254(10) Uani 1 1 d .
C12 C 0.0999(4) 0.3348(5) 0.45499(15) 0.0271(10) Uani 1 1 d .
H12 H 0.1759 0.3641 0.4587 0.032 Uiso 1 1 calc R
C13 C 0.0246(4) 0.4165(5) 0.43033(16) 0.0312(11) Uani 1 1 d .
H13 H 0.0465 0.5053 0.4188 0.037 Uiso 1 1 calc R
C14 C -0.0795(4) 0.3673(5) 0.41913(17) 0.0332(11) Uani 1 1 d .
H14 H -0.1324 0.4204 0.3998 0.040 Uiso 1 1 calc R
C15 C -0.1024(4) 0.2363(5) 0.43215(16) 0.0296(11) Uani 1 1 d .
H15 H -0.1707 0.1943 0.4200 0.036 Uiso 1 1 calc R
C16 C -0.0287(4) 0.1569(5) 0.45767(15) 0.0271(10) Uani 1 1 d .
H16 H -0.0430 0.0592 0.4618 0.032 Uiso 1 1 calc R
C21 C 0.2147(4) 0.2087(5) 0.53277(15) 0.0292(10) Uani 1 1 d .
C22 C 0.2260(5) 0.3440(5) 0.54511(17) 0.0364(12) Uani 1 1 d .
H22 H 0.1694 0.4049 0.5375 0.044 Uiso 1 1 calc R
C23 C 0.3177(5) 0.3900(6) 0.56810(18) 0.0427(13) Uani 1 1 d .
H23 H 0.3239 0.4820 0.5762 0.051 Uiso 1 1 calc R
C24 C 0.4008(5) 0.3027(7) 0.5794(2) 0.0463(14) Uani 1 1 d .
H24 H 0.4650 0.3354 0.5943 0.056 Uiso 1 1 calc R
C25 C 0.3905(5) 0.1689(6) 0.56920(18) 0.0422(13) Uani 1 1 d .
H25 H 0.4470 0.1087 0.5778 0.051 Uiso 1 1 calc R
C26 C 0.2989(5) 0.1217(6) 0.54662(18) 0.0386(12) Uani 1 1 d .
H26 H 0.2923 0.0285 0.5402 0.046 Uiso 1 1 calc R
C31 C 0.3080(4) 0.1844(4) 0.40953(15) 0.0244(9) Uani 1 1 d .
C32 C 0.3230(4) 0.3231(5) 0.40815(16) 0.0279(10) Uani 1 1 d .
H32 H 0.2736 0.3776 0.3908 0.033 Uiso 1 1 calc R
C33 C 0.4103(4) 0.3821(5) 0.4321(2) 0.0405(13) Uani 1 1 d .
H33 H 0.4198 0.4766 0.4310 0.049 Uiso 1 1 calc R
C34 C 0.4828(4) 0.3054(6) 0.45738(19) 0.0421(13) Uani 1 1 d .
H34 H 0.5413 0.3467 0.4739 0.050 Uiso 1 1 calc R
C35 C 0.4702(4) 0.1678(6) 0.45860(19) 0.0409(13) Uani 1 1 d .
H35 H 0.5208 0.1142 0.4757 0.049 Uiso 1 1 calc R
C36 C 0.3833(4) 0.1073(5) 0.43484(17) 0.0342(11) Uani 1 1 d .
H36 H 0.3751 0.0126 0.4359 0.041 Uiso 1 1 calc R
C41 C 0.2280(4) 0.1031(5) 0.32172(15) 0.0259(10) Uani 1 1 d .
C42 C 0.1715(4) 0.0214(5) 0.29152(17) 0.0333(11) Uani 1 1 d .
H42 H 0.1172 -0.0352 0.3010 0.040 Uiso 1 1 calc R
C43 C 0.1931(5) 0.0210(6) 0.24744(17) 0.0401(13) Uani 1 1 d .
H43 H 0.1523 -0.0339 0.2267 0.048 Uiso 1 1 calc R
C44 C 0.2736(5) 0.1000(6) 0.23365(18) 0.0466(15) Uani 1 1 d .
H44 H 0.2883 0.1000 0.2034 0.056 Uiso 1 1 calc R
C45 C 0.3322(5) 0.1785(6) 0.2639(2) 0.0478(15) Uani 1 1 d .
H45 H 0.3886 0.2317 0.2546 0.057 Uiso 1 1 calc R
C46 C 0.3100(4) 0.1812(5) 0.30809(18) 0.0370(12) Uani 1 1 d .
H46 H 0.3508 0.2363 0.3288 0.044 Uiso 1 1 calc R
C51 C 0.2014(4) -0.0650(4) 0.39640(15) 0.0245(9) Uani 1 1 d .
C52 C 0.1563(4) -0.1054(5) 0.43487(16) 0.0317(11) Uani 1 1 d .
H52 H 0.1149 -0.0439 0.4501 0.038 Uiso 1 1 calc R
C53 C 0.1722(5) -0.2357(5) 0.45089(19) 0.0377(13) Uani 1 1 d .
H53 H 0.1400 -0.2636 0.4766 0.045 Uiso 1 1 calc R
C54 C 0.2343(4) -0.3241(5) 0.42962(18) 0.0378(12) Uani 1 1 d .
H54 H 0.2466 -0.4118 0.4412 0.045 Uiso 1 1 calc R
C55 C 0.2789(5) -0.2864(5) 0.39169(19) 0.0379(12) Uani 1 1 d .
H55 H 0.3202 -0.3484 0.3767 0.045 Uiso 1 1 calc R
C56 C 0.2628(4) -0.1575(5) 0.37563(17) 0.0332(11) Uani 1 1 d .
H56 H 0.2946 -0.1313 0.3497 0.040 Uiso 1 1 calc R
C61 C -0.0542(4) 0.2202(5) 0.27445(15) 0.0266(10) Uani 1 1 d .
C62 C 0.0343(4) 0.2911(5) 0.26549(16) 0.0300(10) Uani 1 1 d .
H62 H 0.0897 0.3053 0.2883 0.036 Uiso 1 1 calc R
C63 C 0.0443(5) 0.3432(5) 0.22315(17) 0.0357(12) Uani 1 1 d .
H63 H 0.1059 0.3926 0.2173 0.043 Uiso 1 1 calc R
C64 C -0.0360(5) 0.3220(6) 0.19009(18) 0.0413(13) Uani 1 1 d .
H64 H -0.0292 0.3560 0.1612 0.050 Uiso 1 1 calc R
C65 C -0.1246(5) 0.2531(5) 0.19842(17) 0.0373(12) Uani 1 1 d .
H65 H -0.1798 0.2403 0.1754 0.045 Uiso 1 1 calc R
C66 C -0.1356(4) 0.2010(5) 0.24028(17) 0.0338(11) Uani 1 1 d .
H66 H -0.1979 0.1525 0.2458 0.041 Uiso 1 1 calc R
C71 C -0.2113(4) 0.2023(5) 0.33340(15) 0.0252(9) Uani 1 1 d .
C72 C -0.2369(4) 0.3381(5) 0.32651(16) 0.0318(11) Uani 1 1 d .
H72 H -0.1847 0.3984 0.3175 0.038 Uiso 1 1 calc R
C73 C -0.3378(4) 0.3848(5) 0.33275(18) 0.0375(12) Uani 1 1 d .
H73 H -0.3543 0.4771 0.3284 0.045 Uiso 1 1 calc R
C74 C -0.4142(5) 0.2976(6) 0.3452(2) 0.0438(14) Uani 1 1 d .
H74 H -0.4834 0.3298 0.3496 0.053 Uiso 1 1 calc R
C75 C -0.3908(4) 0.1656(6) 0.3514(2) 0.0456(14) Uani 1 1 d .
H75 H -0.4443 0.1056 0.3595 0.055 Uiso 1 1 calc R
C76 C -0.2889(4) 0.1168(5) 0.34585(17) 0.0335(11) Uani 1 1 d .
H76 H -0.2733 0.0244 0.3507 0.040 Uiso 1 1 calc R
C81 C -0.0800(4) -0.0283(5) 0.32449(15) 0.0254(9) Uani 1 1 d .
C82 C -0.0724(4) -0.1035(5) 0.36388(16) 0.0314(11) Uani 1 1 d .
H82 H -0.0690 -0.0586 0.3916 0.038 Uiso 1 1 calc R
C83 C -0.0699(5) -0.2434(5) 0.36268(19) 0.0365(12) Uani 1 1 d .
H83 H -0.0648 -0.2936 0.3894 0.044 Uiso 1 1 calc R
C84 C -0.0748(5) -0.3087(5) 0.3220(2) 0.0435(14) Uani 1 1 d .
H84 H -0.0712 -0.4039 0.3210 0.052 Uiso 1 1 calc R
C85 C -0.0849(4) -0.2362(5) 0.28338(19) 0.0336(11) Uani 1 1 d .
H85 H -0.0900 -0.2821 0.2558 0.040 Uiso 1 1 calc R
C86 C -0.0878(4) -0.0971(5) 0.28398(17) 0.0331(11) Uani 1 1 d .
H86 H -0.0950 -0.0484 0.2569 0.040 Uiso 1 1 calc R

loop_
_atom_site_aniso_label
_atom_site_aniso_U_11
_atom_site_aniso_U_22
_atom_site_aniso_U_33
_atom_site_aniso_U_23
_atom_site_aniso_U_13
_atom_site_aniso_U_12
Ru 0.0195(2) 0.02093(19) 0.01784(19) -0.00174(13) 0.00214(13) 0.00043(13)
P1 0.0234(6) 0.0192(5) 0.0240(6) 0.0008(4) 0.0033(5) 0.0001(4)
P2 0.0239(6) 0.0218(6) 0.0220(6) 0.0005(4) 0.0018(5) -0.0016(4)
N 0.034(2) 0.026(2) 0.025(2) 0.0000(16) 0.0034(17) -0.0021(16)
C11 0.024(2) 0.030(2) 0.023(2) -0.0042(18) 0.0057(18) 0.0011(18)
C12 0.032(3) 0.026(2) 0.023(2) -0.0053(18) 0.0015(19) -0.0059(19)
C13 0.042(3) 0.021(2) 0.030(3) -0.0052(19) 0.001(2) 0.006(2)
C14 0.037(3) 0.031(3) 0.031(3) -0.005(2) -0.001(2) 0.014(2)
C15 0.021(2) 0.045(3) 0.023(2) -0.011(2) 0.0078(19) -0.001(2)
C16 0.032(3) 0.029(2) 0.021(2) 0.0000(18) 0.0072(19) -0.0060(19)
C21 0.027(3) 0.043(3) 0.018(2) -0.002(2) 0.0032(19) 0.001(2)
C22 0.045(3) 0.033(3) 0.031(3) -0.003(2) 0.001(2) 0.004(2)
C23 0.050(3) 0.044(3) 0.033(3) -0.003(2) 0.000(3) -0.010(3)
C24 0.036(3) 0.062(4) 0.040(3) 0.004(3) -0.002(3) -0.011(3)
C25 0.041(3) 0.055(4) 0.029(3) 0.000(2) -0.003(2) 0.010(3)
C26 0.045(3) 0.038(3) 0.032(3) -0.005(2) 0.001(2) 0.007(2)
C31 0.023(2) 0.024(2) 0.026(2) 0.0016(18) 0.0031(18) 0.0003(18)
C32 0.028(3) 0.021(2) 0.035(3) -0.0036(19) 0.002(2) -0.0005(18)
C33 0.036(3) 0.030(3) 0.057(4) -0.007(2) 0.008(3) -0.009(2)
C34 0.031(3) 0.053(3) 0.041(3) -0.013(3) -0.001(2) -0.014(3)
C35 0.030(3) 0.051(3) 0.039(3) 0.004(3) -0.009(2) -0.002(2)
C36 0.032(3) 0.031(3) 0.039(3) 0.001(2) -0.004(2) 0.004(2)
C41 0.030(2) 0.028(2) 0.020(2) 0.0042(18) 0.0043(18) 0.0082(19)
C42 0.030(3) 0.034(3) 0.036(3) -0.004(2) 0.004(2) 0.003(2)
C43 0.046(3) 0.047(3) 0.028(3) -0.003(2) 0.003(2) 0.008(3)
C44 0.063(4) 0.053(3) 0.025(3) 0.008(2) 0.013(3) 0.018(3)
C45 0.055(4) 0.047(3) 0.046(3) 0.009(3) 0.025(3) 0.003(3)
C46 0.042(3) 0.034(3) 0.036(3) 0.002(2) 0.011(2) -0.004(2)
C51 0.026(2) 0.020(2) 0.028(2) -0.0004(17) 0.0046(19) 0.0007(17)
C52 0.044(3) 0.023(2) 0.030(3) 0.0027(19) 0.014(2) 0.004(2)
C53 0.054(4) 0.029(3) 0.033(3) 0.007(2) 0.022(3) 0.004(2)
C54 0.049(3) 0.022(2) 0.044(3) 0.003(2) 0.010(3) 0.006(2)
C55 0.042(3) 0.028(3) 0.045(3) 0.002(2) 0.012(3) 0.009(2)
C56 0.038(3) 0.031(3) 0.033(3) 0.001(2) 0.013(2) 0.007(2)
C61 0.031(3) 0.028(2) 0.021(2) -0.0014(18) 0.0005(19) 0.0040(19)
C62 0.029(3) 0.034(3) 0.026(2) 0.005(2) 0.000(2) -0.004(2)
C63 0.045(3) 0.034(3) 0.028(3) 0.003(2) 0.006(2) -0.008(2)
C64 0.061(4) 0.037(3) 0.025(3) 0.005(2) 0.003(2) -0.003(3)
C65 0.046(3) 0.043(3) 0.021(2) 0.000(2) -0.008(2) 0.003(2)
C66 0.034(3) 0.035(3) 0.031(3) 0.004(2) -0.002(2) -0.004(2)
C71 0.025(2) 0.026(2) 0.025(2) 0.0014(18) 0.0017(18) 0.0008(18)
C72 0.034(3) 0.030(2) 0.030(3) 0.003(2) -0.001(2) -0.008(2)
C73 0.041(3) 0.034(3) 0.036(3) -0.007(2) -0.004(2) 0.009(2)
C74 0.030(3) 0.054(3) 0.047(3) -0.009(3) 0.004(2) 0.006(3)
C75 0.029(3) 0.051(3) 0.057(4) -0.010(3) 0.011(3) -0.010(3)
C76 0.031(3) 0.033(3) 0.038(3) -0.002(2) 0.007(2) -0.006(2)
C81 0.025(2) 0.027(2) 0.024(2) 0.0005(18) 0.0038(18) -0.0037(18)
C82 0.040(3) 0.026(2) 0.028(3) 0.0003(19) 0.003(2) -0.004(2)
C83 0.046(3) 0.027(2) 0.037(3) 0.005(2) 0.001(2) -0.005(2)
C84 0.042(3) 0.022(2) 0.067(4) -0.012(3) 0.008(3) -0.004(2)
C85 0.032(3) 0.030(3) 0.039(3) -0.015(2) 0.006(2) -0.005(2)
C86 0.033(3) 0.034(3) 0.032(3) -0.003(2) 0.002(2) -0.005(2)

loop_
_atom_type_symbol
_atom_type_description
_atom_type_scat_dispersion_real
_atom_type_scat_dispersion_imag
_atom_type_scat_source
C C 0.0033 0.0016 'International Tables Vol C Tables 4.2.6.8 and 6.1.1.4'
H H 0.0000 0.0000 'International Tables Vol C Tables 4.2.6.8 and 6.1.1.4'
N N 0.0061 0.0033 'International Tables Vol C Tables 4.2.6.8 and 6.1.1.4'
P P 0.1023 0.0942 'International Tables Vol C Tables 4.2.6.8 and 6.1.1.4'
Ru Ru -1.2594 0.8363 'International Tables Vol C Tables 4.2.6.8 and 6.1.1.4'

loop_
_geom_angle_atom_site_label_1
_geom_angle_atom_site_label_2
_geom_angle_atom_site_label_3
_geom_angle
C13 Ru C14 37.52(19)
C13 Ru C15 65.63(19)
C14 Ru C15 36.58(18)
C13 Ru C12 36.77(17)
C14 Ru C12 65.95(18)
C15 Ru C12 75.11(18)
C13 Ru P2 131.02(13)
C14 Ru P2 98.89(14)
C15 Ru P2 90.84(13)
C12 Ru P2 164.51(13)
C13 Ru P1 127.91(14)
C14 Ru P1 163.04(14)
C15 Ru P1 140.86(14)
C12 Ru P1 97.15(13)
P2 Ru P1 97.90(4)
C13 Ru C16 75.46(17)
C14 Ru C16 64.28(18)
C15 Ru C16 34.84(17)
C12 Ru C16 61.86(16)
P2 Ru C16 109.74(12)
P1 Ru C16 107.47(12)
C13 Ru H1 84.3(19)
C14 Ru H1 103.8(19)
C15 Ru H1 139.8(19)
C12 Ru H1 96.9(19)
P2 Ru H1 89.6(19)
P1 Ru H1 78.6(19)
C16 Ru H1 158.2(19)
C51 P1 C31 100.4(2)
C51 P1 C41 101.3(2)
C31 P1 C41 101.8(2)
C51 P1 Ru 121.52(15)
C31 P1 Ru 111.71(15)
C41 P1 Ru 117.11(15)
C81 P2 C61 105.6(2)
C81 P2 C71 101.7(2)
C61 P2 C71 98.1(2)
C81 P2 Ru 116.56(15)
C61 P2 Ru 119.89(16)
C71 P2 Ru 112.00(15)
C11 N C21 120.9(4)
N C11 C12 128.3(4)
N C11 C16 118.9(4)
C12 C11 C16 112.3(4)
C13 C12 C11 121.7(4)
C13 C12 Ru 68.1(3)
C11 C12 Ru 88.8(3)
C12 C13 C14 119.6(4)
C12 C13 Ru 75.1(3)
C14 C13 Ru 71.9(3)
C15 C14 C13 117.7(4)
C15 C14 Ru 73.5(3)
C13 C14 Ru 70.6(3)
C16 C15 C14 122.6(5)
C16 C15 Ru 78.3(3)
C14 C15 Ru 70.0(3)
C15 C16 C11 119.9(4)
C15 C16 Ru 66.9(3)
C11 C16 Ru 84.1(3)
C22 C21 N 124.1(5)
C22 C21 C26 117.2(5)
N C21 C26 118.4(5)
C23 C22 C21 121.1(5)
C22 C23 C24 120.1(5)
C25 C24 C23 120.1(5)
C24 C25 C26 120.2(5)
C25 C26 C21 121.2(5)
C32 C31 C36 118.2(4)
C32 C31 P1 118.7(3)
C36 C31 P1 123.0(4)
C33 C32 C31 120.3(5)
C34 C33 C32 120.9(5)
C33 C34 C35 119.7(5)
C34 C35 C36 120.1(5)
C35 C36 C31 120.8(5)
C42 C41 C46 119.4(5)
C42 C41 P1 118.8(4)
C46 C41 P1 121.8(4)
C41 C42 C43 120.5(5)
C44 C43 C42 120.2(5)
C45 C44 C43 119.5(5)
C44 C45 C46 120.8(6)
C41 C46 C45 119.7(5)
C56 C51 C52 118.1(4)
C56 C51 P1 123.2(4)
C52 C51 P1 118.5(3)
C53 C52 C51 120.0(4)
C54 C53 C52 120.2(5)
C55 C54 C53 120.6(5)
C54 C55 C56 119.3(5)
C55 C56 C51 121.8(5)
C62 C61 C66 118.7(5)
C62 C61 P2 121.5(4)
C66 C61 P2 119.8(4)
C61 C62 C63 120.9(5)
C64 C63 C62 119.3(5)
C65 C64 C63 120.6(5)
C64 C65 C66 120.6(5)
C65 C66 C61 119.8(5)
C76 C71 C72 118.5(4)
C76 C71 P2 124.6(4)
C72 C71 P2 116.6(4)
C73 C72 C71 120.5(5)
C74 C73 C72 120.1(5)
C75 C74 C73 120.0(5)
C74 C75 C76 120.8(5)
C71 C76 C75 120.2(5)
C86 C81 C82 118.5(4)
C86 C81 P2 124.8(4)
C82 C81 P2 116.6(3)
C83 C82 C81 120.7(5)
C84 C83 C82 119.5(5)
C85 C84 C83 120.3(5)
C84 C85 C86 121.0(5)
C85 C86 C81 120.0(5)

loop_
_geom_bond_atom_site_label_1
_geom_bond_atom_site_label_2
_geom_bond_distance
Ru C13 2.192(5)
Ru C14 2.208(5)
Ru C15 2.253(5)
Ru C12 2.282(4)
Ru P2 2.3032(12)
Ru P1 2.3191(12)
Ru C16 2.400(4)
Ru H1 1.50(5)
P1 C51 1.839(4)
P1 C31 1.852(5)
P1 C41 1.857(5)
P2 C81 1.841(5)
P2 C61 1.844(5)
P2 C71 1.846(5)
N C11 1.313(6)
N C21 1.406(6)
C11 C12 1.444(7)
C11 C16 1.456(6)
C12 C13 1.414(7)
C13 C14 1.415(7)
C14 C15 1.401(7)
C15 C16 1.400(7)
C21 C22 1.403(7)
C21 C26 1.407(7)
C22 C23 1.376(8)
C23 C24 1.382(9)
C24 C25 1.372(9)
C25 C26 1.374(8)
C31 C32 1.396(7)
C31 C36 1.397(6)
C32 C33 1.395(7)
C33 C34 1.372(8)
C34 C35 1.381(9)
C35 C36 1.395(7)
C41 C42 1.377(7)
C41 C46 1.385(7)
C42 C43 1.387(7)
C43 C44 1.379(8)
C44 C45 1.371(9)
C45 C46 1.393(8)
C51 C56 1.389(6)
C51 C52 1.401(6)
C52 C53 1.395(7)
C53 C54 1.376(7)
C54 C55 1.376(8)
C55 C56 1.382(7)
C61 C62 1.369(7)
C61 C66 1.406(7)
C62 C63 1.400(7)
C63 C64 1.377(8)
C64 C65 1.354(8)
C65 C66 1.389(7)
C71 C76 1.376(7)
C71 C72 1.402(7)
C72 C73 1.384(7)
C73 C74 1.374(8)
C74 C75 1.357(9)
C75 C76 1.398(7)
C81 C86 1.402(7)
C81 C82 1.406(6)
C82 C83 1.394(7)
C83 C84 1.390(8)
C84 C85 1.372(8)
C85 C86 1.386(7)

loop_
_geom_torsion_atom_site_label_1
_geom_torsion_atom_site_label_2
_geom_torsion_atom_site_label_3
_geom_torsion_atom_site_label_4
_geom_torsion
C13 Ru P1 C51 118.4(2)
C14 Ru P1 C51 91.6(5)
C15 Ru P1 C51 21.0(3)
C12 Ru P1 C51 96.1(2)
P2 Ru P1 C51 -80.20(18)
C16 Ru P1 C51 33.5(2)
C13 Ru P1 C31 0.1(2)
C14 Ru P1 C31 -26.6(5)
C15 Ru P1 C31 -97.2(3)
C12 Ru P1 C31 -22.1(2)
P2 Ru P1 C31 161.57(16)
C16 Ru P1 C31 -84.8(2)
C13 Ru P1 C41 -116.7(2)
C14 Ru P1 C41 -143.5(5)
C15 Ru P1 C41 145.9(3)
C12 Ru P1 C41 -138.9(2)
P2 Ru P1 C41 44.76(18)
C16 Ru P1 C41 158.4(2)
C13 Ru P2 C81 -148.2(2)
C14 Ru P2 C81 -126.3(2)
C15 Ru P2 C81 -90.5(2)
C12 Ru P2 C81 -115.0(5)
P1 Ru P2 C81 51.24(17)
C16 Ru P2 C81 -60.6(2)
C13 Ru P2 C61 82.4(3)
C14 Ru P2 C61 104.2(2)
C15 Ru P2 C61 140.1(2)
C12 Ru P2 C61 115.5(5)
P1 Ru P2 C61 -78.19(18)
C16 Ru P2 C61 170.0(2)
C13 Ru P2 C71 -31.7(2)
C14 Ru P2 C71 -9.9(2)
C15 Ru P2 C71 26.0(2)
C12 Ru P2 C71 1.4(5)
P1 Ru P2 C71 167.70(16)
C16 Ru P2 C71 55.9(2)
C21 N C11 C12 10.2(7)
C21 N C11 C16 -178.9(4)
N C11 C12 C13 -160.1(5)
C16 C11 C12 C13 28.5(6)
N C11 C12 Ru 136.7(5)
C16 C11 C12 Ru -34.7(4)
C14 Ru C12 C13 -31.4(3)
C15 Ru C12 C13 -69.1(3)
P2 Ru C12 C13 -43.6(6)
P1 Ru C12 C13 150.1(3)
C16 Ru C12 C13 -103.9(3)
C13 Ru C12 C11 125.1(4)
C14 Ru C12 C11 93.8(3)
C15 Ru C12 C11 56.1(3)
P2 Ru C12 C11 81.5(5)
P1 Ru C12 C11 -84.8(3)
C16 Ru C12 C11 21.2(3)
C11 C12 C13 C14 -15.5(7)
Ru C12 C13 C14 58.6(4)
C11 C12 C13 Ru -74.0(4)
C14 Ru C13 C12 128.7(4)
C15 Ru C13 C12 97.7(3)
P2 Ru C13 C12 165.9(2)
P1 Ru C13 C12 -38.8(3)
C16 Ru C13 C12 62.2(3)
C15 Ru C13 C14 -30.9(3)
C12 Ru C13 C14 -128.7(4)
P2 Ru C13 C14 37.2(4)
P1 Ru C13 C14 -167.5(2)
C16 Ru C13 C14 -66.5(3)
C12 C13 C14 C15 -1.9(7)
Ru C13 C14 C15 58.3(4)
C12 C13 C14 Ru -60.2(4)
C13 Ru C14 C15 -128.2(4)
C12 Ru C14 C15 -97.4(3)
P2 Ru C14 C15 79.3(3)
P1 Ru C14 C15 -92.5(5)
C16 Ru C14 C15 -28.4(3)
C15 Ru C14 C13 128.2(4)
C12 Ru C14 C13 30.8(3)
P2 Ru C14 C13 -152.5(3)
P1 Ru C14 C13 35.7(7)
C16 Ru C14 C13 99.8(3)
C13 C14 C15 C16 3.8(7)
Ru C14 C15 C16 60.7(4)
C13 C14 C15 Ru -56.9(4)
C13 Ru C15 C16 -99.7(3)
C14 Ru C15 C16 -131.4(4)
C12 Ru C15 C16 -61.8(3)
P2 Ru C15 C16 124.8(3)
P1 Ru C15 C16 21.1(4)
C13 Ru C15 C14 31.7(3)
C12 Ru C15 C14 69.6(3)
P2 Ru C15 C14 -103.9(3)
P1 Ru C15 C14 152.5(2)
C16 Ru C15 C14 131.4(4)
C14 C15 C16 C11 11.2(7)
Ru C15 C16 C11 67.9(4)
C14 C15 C16 Ru -56.8(4)
N C11 C16 C15 161.7(4)
C12 C11 C16 C15 -26.0(6)
N C11 C16 Ru -139.3(4)
C12 C11 C16 Ru 32.9(4)
C13 Ru C16 C15 68.1(3)
C14 Ru C16 C15 29.8(3)
C12 Ru C16 C15 105.0(3)
P2 Ru C16 C15 -60.8(3)
P1 Ru C16 C15 -166.2(3)
C13 Ru C16 C11 -58.1(3)
C14 Ru C16 C11 -96.4(3)
C15 Ru C16 C11 -126.1(4)
C12 Ru C16 C11 -21.2(3)
P2 Ru C16 C11 173.1(2)
P1 Ru C16 C11 67.7(3)
C11 N C21 C22 43.2(7)
C11 N C21 C26 -142.9(5)
N C21 C22 C23 176.7(5)
C26 C21 C22 C23 2.8(8)
C21 C22 C23 C24 0.0(8)
C22 C23 C24 C25 -2.4(9)
C23 C24 C25 C26 1.8(9)
C24 C25 C26 C21 1.2(9)
C22 C21 C26 C25 -3.4(8)
N C21 C26 C25 -177.7(5)
C51 P1 C31 C32 -174.7(4)
C41 P1 C31 C32 81.3(4)
Ru P1 C31 C32 -44.5(4)
C51 P1 C31 C36 3.5(5)
C41 P1 C31 C36 -100.5(4)
Ru P1 C31 C36 133.7(4)
C36 C31 C32 C33 -1.0(7)
P1 C31 C32 C33 177.3(4)
C31 C32 C33 C34 0.0(8)
C32 C33 C34 C35 1.0(9)
C33 C34 C35 C36 -1.0(8)
C34 C35 C36 C31 0.1(8)
C32 C31 C36 C35 0.9(8)
P1 C31 C36 C35 -177.3(4)
C51 P1 C41 C42 59.1(4)
C31 P1 C41 C42 162.4(4)
Ru P1 C41 C42 -75.5(4)
C51 P1 C41 C46 -123.9(4)
C31 P1 C41 C46 -20.5(4)
Ru P1 C41 C46 101.6(4)
C46 C41 C42 C43 -2.7(7)
P1 C41 C42 C43 174.4(4)
C41 C42 C43 C44 1.8(8)
C42 C43 C44 C45 0.2(8)
C43 C44 C45 C46 -1.2(9)
C42 C41 C46 C45 1.6(8)
P1 C41 C46 C45 -175.4(4)
C44 C45 C46 C41 0.3(9)
C31 P1 C51 C56 -84.5(4)
C41 P1 C51 C56 20.0(5)
Ru P1 C51 C56 151.9(4)
C31 P1 C51 C52 89.1(4)
C41 P1 C51 C52 -166.4(4)
Ru P1 C51 C52 -34.5(4)
C56 C51 C52 C53 -1.0(8)
P1 C51 C52 C53 -174.9(4)
C51 C52 C53 C54 1.6(9)
C52 C53 C54 C55 -1.9(9)
C53 C54 C55 C56 1.6(9)
C54 C55 C56 C51 -1.0(9)
C52 C51 C56 C55 0.7(8)
P1 C51 C56 C55 174.3(4)
C81 P2 C61 C62 -119.1(4)
C71 P2 C61 C62 136.3(4)
Ru P2 C61 C62 15.0(5)
C81 P2 C61 C66 63.1(4)
C71 P2 C61 C66 -41.5(4)
Ru P2 C61 C66 -162.8(3)
C66 C61 C62 C63 -0.3(8)
P2 C61 C62 C63 -178.1(4)
C61 C62 C63 C64 -0.3(8)
C62 C63 C64 C65 0.9(8)
C63 C64 C65 C66 -0.9(9)
C64 C65 C66 C61 0.3(8)
C62 C61 C66 C65 0.3(8)
P2 C61 C66 C65 178.2(4)
C81 P2 C71 C76 22.5(5)
C61 P2 C71 C76 130.5(4)
Ru P2 C71 C76 -102.6(4)
C81 P2 C71 C72 -163.9(4)
C61 P2 C71 C72 -56.0(4)
Ru P2 C71 C72 70.9(4)
C76 C71 C72 C73 0.9(7)
P2 C71 C72 C73 -173.1(4)
C71 C72 C73 C74 -0.8(8)
C72 C73 C74 C75 -0.2(9)
C73 C74 C75 C76 1.1(9)
C72 C71 C76 C75 0.0(8)
P2 C71 C76 C75 173.5(4)
C74 C75 C76 C71 -1.0(9)
C61 P2 C81 C86 -7.9(5)
C71 P2 C81 C86 94.1(4)
Ru P2 C81 C86 -143.9(4)
C61 P2 C81 C82 168.2(4)
C71 P2 C81 C82 -89.8(4)
Ru P2 C81 C82 32.3(4)
C86 C81 C82 C83 1.7(8)
P2 C81 C82 C83 -174.7(4)
C81 C82 C83 C84 0.0(8)
C82 C83 C84 C85 -1.7(9)
C83 C84 C85 C86 1.6(9)
C84 C85 C86 C81 0.2(8)
C82 C81 C86 C85 -1.8(7)
P2 C81 C86 C85 174.2(4)
